data_2239743
loop_
_publ_author_name
'Gl\"ocklhofer, Florian'
'Fr\"ohlich, Johannes'
'St\"oger, Berthold'
'Weil, Matthias'

_publ_section_title
;
 Crystal structures of 2,5-diazido-1,4-phenylene diacetate and
 2,5-diazido-1,4-phenylene dibutyrate
;
_journal_issue 7
_journal_name_full 'Acta Crystallographica Section E'
_journal_page_first 39
_journal_page_last 42
_journal_paper_doi 10.1107/S1600536814013762
_journal_volume 70
_journal_year 2014
_chemical_formula_iupac 'C14 H16 N6 O4'
_chemical_formula_moiety 'C14 H16 N6 O4'
_chemical_formula_sum 'C14 H16 N6 O4'
_chemical_formula_weight 332.3
_chemical_name_systematic
;
2,5-Diazido-1,4-phenylene dibutyrate
;
_space_group_IT_number 14
_symmetry_cell_setting monoclinic
_symmetry_space_group_name_Hall '-P 2yn'
_symmetry_space_group_name_H-M 'P 1 21/n 1'
_cell_angle_alpha 90
_cell_angle_beta 108.496(5)
_cell_angle_gamma 90
_cell_formula_units_Z 2
_cell_length_a 11.5875(19)
_cell_length_b 5.1485(8)
_cell_length_c 14.327(2)
_cell_measurement_reflns_used 7352
_cell_measurement_temperature 100
_cell_measurement_theta_max 27.0
_cell_measurement_theta_min 2.7
_cell_volume 810.6(2)
_computing_cell_refinement 'SAINT-Plus (Bruker, 2013)'
_computing_data_collection 'APEX2 (Bruker, 2013)'
_computing_data_reduction 'SAINT-Plus (Bruker, 2013)'
_computing_molecular_graphics 'Mercury (Macrae <i>et al.</i>, 2008)'
_computing_publication_material 'publCIF (Westrip, 2010)'
_computing_structure_refinement 'JANA2006 (Pet\<r\'i\<cek, <i>et al.</i>, 2014)'
_computing_structure_solution 'SUPERFLIP (Palatinus & Chapuis, 2007)'
_diffrn_ambient_temperature 100
_diffrn_measured_fraction_theta_full 0.98
_diffrn_measured_fraction_theta_max 0.9
_diffrn_measurement_device 'four-cycle diffractometer'
_diffrn_measurement_device_type 'Bruker Kappa APEXII CCD'
_diffrn_measurement_method '\w and \f scans'
_diffrn_radiation_monochromator graphite
_diffrn_radiation_source 'X-ray tube'
_diffrn_radiation_type 'Mo K\a'
_diffrn_radiation_wavelength 0.71073
_diffrn_reflns_av_R_equivalents 0.0425
_diffrn_reflns_limit_h_max 14
_diffrn_reflns_limit_h_min -13
_diffrn_reflns_limit_k_max 6
_diffrn_reflns_limit_k_min -6
_diffrn_reflns_limit_l_max 18
_diffrn_reflns_limit_l_min -17
_diffrn_reflns_number 17268
_diffrn_reflns_theta_full 26.08
_diffrn_reflns_theta_max 28.08
_diffrn_reflns_theta_min 1.98
_diffrn_standards_number 0
_exptl_absorpt_coefficient_mu 0.103
_exptl_absorpt_correction_T_max 0.99
_exptl_absorpt_correction_T_min 0.97
_exptl_absorpt_correction_type multi-scan
_exptl_absorpt_process_details
;
(<i>SADABS</i>; Bruker, 2013)
;
_exptl_crystal_colour light-yellow
_exptl_crystal_density_diffrn 1.3611
_exptl_crystal_description rod
_exptl_crystal_F_000 348
_exptl_crystal_size_max 0.65
_exptl_crystal_size_mid 0.25
_exptl_crystal_size_min 0.08
_refine_diff_density_max 0.26
_refine_diff_density_min -0.23
_refine_ls_extinction_method none
_refine_ls_goodness_of_fit_ref 2.15
_refine_ls_hydrogen_treatment constr
_refine_ls_number_constraints 32
_refine_ls_number_parameters 109
_refine_ls_number_reflns 1781
_refine_ls_number_restraints 0
_refine_ls_R_factor_all 0.0769
_refine_ls_R_factor_gt 0.0422
_refine_ls_shift/su_max 0.0051
_refine_ls_shift/su_mean 0.0007
_refine_ls_structure_factor_coef F
_refine_ls_weighting_details w=1/(\s^2^(F)+0.0001F^2^)
_refine_ls_weighting_scheme sigma
_refine_ls_wR_factor_gt 0.0462
_refine_ls_wR_factor_ref 0.0478
_reflns_number_gt 1211
_reflns_number_total 1781
_reflns_threshold_expression I>3\s(I)
_cod_data_source_file su0008sup1.cif
_cod_data_source_block II
_cod_original_sg_symbol_H-M 'P 21/n'
_cod_database_code 2239743
_cod_database_fobs_code 2239743

loop_
_symmetry_equiv_pos_site_id
_symmetry_equiv_pos_as_xyz
1 x,y,z
2 -x+1/2,y+1/2,-z+1/2
3 -x,-y,-z
4 x+1/2,-y+1/2,z+1/2

loop_
_atom_site_type_symbol
_atom_site_label
_atom_site_fract_x
_atom_site_fract_y
_atom_site_fract_z
_atom_site_U_iso_or_equiv
_atom_site_adp_type
_atom_site_calc_flag
_atom_site_occupancy
O O1 0.28390(9) 0.01294(17) 0.04347(7) 0.0217(4) Uani d 1
O O2 0.33949(10) -0.32997(19) 0.14715(7) 0.0269(4) Uani d 1
N N1 0.68785(12) 0.3626(2) 0.07891(8) 0.0224(5) Uani d 1
N N2 0.67449(11) 0.5255(2) 0.13953(9) 0.0225(5) Uani d 1
N N3 0.67447(13) 0.6825(2) 0.19484(9) 0.0296(5) Uani d 1
C C1 0.58925(14) 0.1863(2) 0.04072(10) 0.0177(5) Uani d 1
C C2 0.39470(14) 0.0013(3) 0.02402(10) 0.0181(5) Uani d 1
C C3 0.48219(14) 0.1877(3) 0.06446(10) 0.0190(5) Uani d 1
C C4 0.26254(15) -0.1781(3) 0.10334(10) 0.0214(6) Uani d 1
C C5 0.13432(15) -0.1622(3) 0.10373(11) 0.0265(6) Uani d 1
C C6 0.10348(15) -0.3423(3) 0.17548(11) 0.0303(6) Uani d 1
C C7 -0.02989(17) -0.3320(4) 0.16734(13) 0.0411(7) Uani d 1
H H1c3 0.468982 0.31648 0.108459 0.0228 Uiso d 1
H H1c5 0.080047 -0.194143 0.038568 0.0318 Uiso d 1
H H2c5 0.116086 0.013496 0.116656 0.0318 Uiso d 1
H H1c6 0.152049 -0.298391 0.241353 0.0364 Uiso d 1
H H2c6 0.125093 -0.51698 0.164467 0.0364 Uiso d 1
H H1c7 -0.045158 -0.450116 0.21394 0.0493 Uiso d 1
H H2c7 -0.050726 -0.158801 0.180958 0.0493 Uiso d 1
H H3c7 -0.078376 -0.380637 0.101973 0.0493 Uiso d 1

loop_
_atom_site_aniso_label
_atom_site_aniso_U_11
_atom_site_aniso_U_22
_atom_site_aniso_U_33
_atom_site_aniso_U_12
_atom_site_aniso_U_13
_atom_site_aniso_U_23
_atom_site_aniso_type_symbol
O1 0.0263(7) 0.0157(5) 0.0273(6) 0.0017(5) 0.0143(5) 0.0033(4) O
O2 0.0324(7) 0.0217(6) 0.0303(6) 0.0055(5) 0.0150(5) 0.0053(5) O
N1 0.0290(9) 0.0153(6) 0.0251(7) -0.0013(6) 0.0114(6) -0.0036(6) N
N2 0.0264(9) 0.0159(6) 0.0247(7) -0.0015(6) 0.0072(6) 0.0037(6) N
N3 0.0397(10) 0.0189(7) 0.0297(7) -0.0022(6) 0.0101(7) -0.0052(6) N
C1 0.0231(10) 0.0108(7) 0.0194(7) -0.0002(6) 0.0069(7) 0.0020(6) C
C2 0.0218(10) 0.0148(7) 0.0208(8) 0.0040(7) 0.0109(7) 0.0048(6) C
C3 0.0283(10) 0.0112(7) 0.0189(8) 0.0023(6) 0.0095(7) 0.0016(6) C
C4 0.0309(11) 0.0135(7) 0.0225(8) -0.0025(7) 0.0124(7) -0.0029(6) C
C5 0.0286(11) 0.0212(8) 0.0320(9) 0.0005(7) 0.0131(7) 0.0019(7) C
C6 0.0338(11) 0.0259(9) 0.0356(9) -0.0051(8) 0.0173(8) 0.0004(7) C
C7 0.0376(12) 0.0516(12) 0.0386(11) -0.0118(9) 0.0184(9) 0.0030(9) C

loop_
_atom_type_symbol
_atom_type_scat_dispersion_real
_atom_type_scat_dispersion_imag
_atom_type_scat_source
C 0.0033 0.0016 'International Tables Vol C tables 4.2.6.8 and 6.1.1.1'
H 0.0000 0.0000 'International Tables Vol C tables 4.2.6.8 and 6.1.1.1'
N 0.0061 0.0033 'International Tables Vol C tables 4.2.6.8 and 6.1.1.1'
O 0.0106 0.0060 'International Tables Vol C tables 4.2.6.8 and 6.1.1.1'

loop_
_geom_angle_atom_site_label_1
_geom_angle_atom_site_label_2
_geom_angle_atom_site_label_3
_geom_angle_site_symmetry_1
_geom_angle_site_symmetry_3
_geom_angle
C2 O1 C4 . . 116.81(11)
N2 N1 C1 . . 115.62(14)
N1 N2 N3 . . 172.59(16)
N1 C1 C2 . 3_655 115.94(15)
N1 C1 C3 . . 124.96(13)
C2 C1 C3 3_655 . 119.09(13)
O1 C2 C1 . 3_655 119.18(12)
O1 C2 C3 . . 118.96(13)
C1 C2 C3 3_655 . 121.71(15)
C1 C3 C2 . . 119.20(14)
C1 C3 H1c3 . . 120.4
C2 C3 H1c3 . . 120.4
O1 C4 O2 . . 122.63(16)
O1 C4 C5 . . 109.84(12)
O2 C4 C5 . . 127.53(15)
C4 C5 C6 . . 114.88(12)
C4 C5 H1c5 . . 109.47
C4 C5 H2c5 . . 109.47
C6 C5 H1c5 . . 109.47
C6 C5 H2c5 . . 109.47
H1c5 C5 H2c5 . . 103.47
C5 C6 C7 . . 112.50(13)
C5 C6 H1c6 . . 109.47
C5 C6 H2c6 . . 109.47
C7 C6 H1c6 . . 109.47
C7 C6 H2c6 . . 109.47
H1c6 C6 H2c6 . . 106.26
C6 C7 H1c7 . . 109.47
C6 C7 H2c7 . . 109.47
C6 C7 H3c7 . . 109.47
H1c7 C7 H2c7 . . 109.47
H1c7 C7 H3c7 . . 109.47
H2c7 C7 H3c7 . . 109.47

loop_
_geom_bond_atom_site_label_1
_geom_bond_atom_site_label_2
_geom_bond_site_symmetry_2
_geom_bond_distance
O1 C2 . 1.399(2)
O1 C4 . 1.3780(19)
O2 C4 . 1.2023(17)
N1 N2 . 1.2518(18)
N1 C1 . 1.4257(18)
N2 N3 . 1.1318(18)
C1 C2 3_655 1.392(2)
C1 C3 . 1.387(2)
C2 C3 . 1.3825(19)
C3 H1c3 . 0.96
C4 C5 . 1.490(3)
C5 C6 . 1.509(2)
C5 H1c5 . 0.96
C5 H2c5 . 0.96
C6 C7 . 1.513(3)
C6 H1c6 . 0.96
C6 H2c6 . 0.96
C7 H1c7 . 0.96
C7 H2c7 . 0.96
C7 H3c7 . 0.96
